data_9005882
loop_
_publ_author_name
'Ballet, O.'
'Coey, J. M. D.'
'Fillion, G.'
'Ghose, A.'
'Hewat, A. W.'
'Regnard, J. R.'

_publ_section_title
;
 Magnetic order in acmite; NaFeSi2O6
 Sample: T = 14 K
;
_journal_name_full 'Physics and Chemistry of Minerals'
_journal_page_first 672
_journal_page_last 677
_journal_volume 16
_journal_year 1989
_chemical_formula_sum 'Fe0.992 Na0.978 O6 Si1.96'
_chemical_name_mineral Aegirine
_space_group_IT_number 15
_symmetry_space_group_name_Hall '-C 2yc'
_symmetry_space_group_name_H-M 'C 1 2/c 1'
_cell_angle_alpha 90
_cell_angle_beta 107.3
_cell_angle_gamma 90
_cell_length_a 9.68
_cell_length_b 8.83
_cell_length_c 5.30
_cell_formula_units_Z 4
_cell_volume 432.520
_database_code_amcsd 0007464
_diffrn_ambient_temperature 14
_exptl_crystal_density_diffrn 3.516
_cod_original_formula_sum 'Fe.992 Na.978 Si1.96 O6'
_cod_database_code 9005882

loop_
_space_group_symop_operation_xyz
x,y,z
1/2+x,1/2+y,z
x,-y,1/2+z
1/2+x,1/2-y,1/2+z
-x,y,1/2-z
1/2-x,1/2+y,1/2-z
-x,-y,-z
1/2-x,1/2-y,-z

loop_
_atom_site_label
_atom_site_fract_x
_atom_site_fract_y
_atom_site_fract_z
_atom_site_occupancy
FeM1 0.00000 0.89910 0.25000 0.99200
NaM2 0.00000 0.29710 0.25000 0.97800
Si 0.28900 0.09180 0.23770 0.98000
O1 0.11410 0.07910 0.13870 1.00000
O2 0.35920 0.25590 0.30100 1.00000
O3 0.35400 0.00720 0.01130 1.00000

loop_
_cod_related_entry_id
_cod_related_entry_database
_cod_related_entry_code
1 AMCSD 0007464
